data_7222460
loop_
_publ_author_name
'Oehl, Nikolas'
'Schmuelling, Guido'
'Knipper, Martin'
'Kloepsch, Richard'
'Placke, Tobias'
'Kolny-Olesiak, Joanna'
'Plaggenborg, Thorsten'
'Winter, Martin'
'Parisi, Juergen'

_publ_section_title
;
 In situ X-ray diffraction study on the formation of \a-Sn in
 nanocrystalline Sn-based electrodes for lithium-ion batteries
;
_journal_issue 44
_journal_name_full CrystEngComm
_journal_page_first 8500
_journal_paper_doi 10.1039/C5CE01841B
_journal_volume 17
_journal_year 2015
_chemical_formula_sum Sn
_chemical_name_common 'Sn Beta'
_space_group_IT_number 141
_symmetry_cell_setting tetragonal
_symmetry_space_group_name_Hall 'I 4bw 2bw -1bw'
_symmetry_space_group_name_H-M 'I 41/a m d :1'
_audit_creation_date 'Mon Oct 12 15:11:53 PDT 1998'
_audit_creation_method 'Maud, version 2.54'
_audit_update_record 'Last update Wed Jun 17 12:35:01 CEST 2015'
_cell_angle_alpha 90
_cell_angle_beta 90
_cell_angle_gamma 90
_cell_formula_units_Z 4
_cell_length_a 5.8393(7)
_cell_length_b 5.8392763
_cell_length_c 3.1876(4)
_cell_volume 108.689(19)
_computing_structure_refinement 'Maud, version 2.54'
_refine_ls_d_res_high 5000
_refine_ls_d_res_low 0
_refine_ls_goodness_of_fit_all 0.026165336
_refine_ls_R_factor_all 0.05188525
_refine_ls_wR_factor_all 0.07587875
_reflns_d_resolution_high 50
_reflns_d_resolution_low 0.7
_cod_data_source_file c5ce01841b2.cif
_cod_data_source_block Sn_Beta
_cod_depositor_comments
;
 Changing the _symmetry_equiv_pos_site_id data item values to start from 1
 instead of 0.

 Antanas Vaitkus,
 2018-07-07

 Adding full bibliography for 7222459--7222460.cif.

 Changed the _cell_formula_units_Z data item value from '1' to '4'.

 Antanas Vaitkus,
 2021-04-22
;
_cod_original_sg_symbol_H-M I41/amd:1
_cod_database_code 7222460

loop_
_symmetry_equiv_pos_site_id
_symmetry_equiv_pos_as_xyz
1 'x, y, z'
2 '-x, -y+0.5, -z+0.25'
3 '-y, x+0.5, z+0.25'
4 '-x, -y, z'
5 'y, -x+0.5, z+0.25'
6 'y, -x, -z'
7 '-y, x, -z'
8 'x, -y+0.5, -z+0.25'
9 '-x, y+0.5, -z+0.25'
10 'y, x, -z'
11 '-y, -x, -z'
12 'x, y+0.5, -z+0.25'
13 '-x, y, z'
14 'x, -y, z'
15 '-y, -x+0.5, z+0.25'
16 'y, x+0.5, z+0.25'
17 'x+0.5, y+0.5, z+0.5'
18 '-x+0.5, -y, -z+0.75'
19 '-y+0.5, x, z+0.75'
20 '-x+0.5, -y+0.5, z+0.5'
21 'y+0.5, -x, z+0.75'
22 'y+0.5, -x+0.5, -z+0.5'
23 '-y+0.5, x+0.5, -z+0.5'
24 'x+0.5, -y, -z+0.75'
25 '-x+0.5, y, -z+0.75'
26 'y+0.5, x+0.5, -z+0.5'
27 '-y+0.5, -x+0.5, -z+0.5'
28 'x+0.5, y, -z+0.75'
29 '-x+0.5, y+0.5, z+0.5'
30 'x+0.5, -y+0.5, z+0.5'
31 '-y+0.5, -x, z+0.75'
32 'y+0.5, x, z+0.75'

loop_
_atom_site_label
_atom_site_type_symbol
_atom_site_occupancy
_atom_site_fract_x
_atom_site_fract_y
_atom_site_fract_z
_atom_site_B_iso_or_equiv
Sn Sn 1.0 0.0 0.0 0.0 0.077(8)
